data_7210311
loop_
_publ_author_name
'Tuikka, Matti'
'Kersen, \"Ulo'
'Haukka, Matti'

_publ_section_title
;
 A new copper chloride chain by supported hydrogen bonding
;
_journal_issue 31
_journal_name_full CrystEngComm
_journal_page_first 6177
_journal_paper_doi 10.1039/c3ce40692j
_journal_volume 15
_journal_year 2013
_chemical_formula_moiety 'C4 H12 N2, Cl3 Cu'
_chemical_formula_sum 'C4 H12 Cl3 Cu N2'
_chemical_formula_weight 258.05
_chemical_name_systematic
;
?
;
_space_group_IT_number 15
_symmetry_cell_setting monoclinic
_symmetry_space_group_name_Hall '-C 2yc'
_symmetry_space_group_name_H-M 'C 1 2/c 1'
_atom_sites_solution_hydrogens geom
_atom_sites_solution_primary direct
_atom_sites_solution_secondary difmap
_audit_creation_method SHELXL-97
_cell_angle_alpha 90.00
_cell_angle_beta 96.197(5)
_cell_angle_gamma 90.00
_cell_formula_units_Z 4
_cell_length_a 10.9151(9)
_cell_length_b 6.7334(6)
_cell_length_c 12.1914(10)
_cell_measurement_reflns_used 1927
_cell_measurement_temperature 100(2)
_cell_measurement_theta_max 32.82
_cell_measurement_theta_min 3.36
_cell_volume 890.78(13)
_computing_cell_refinement 'SAINT (Bruker AXS, 2009)'
_computing_data_collection 'APEX2 (Bruker AXS, 2010)'
_computing_data_reduction 'SAINT (Bruker AXS, 2009)'
_computing_molecular_graphics 'CrystaMaker (CrystalMaker Software ltd., 2011)'
_computing_publication_material 'SHELXL-97 (Sheldrick, 2008)'
_computing_structure_refinement 'SHELXL-97 (Sheldrick, 2008)'
_computing_structure_solution 'SHELXS-97 (Sheldrick, 2008)'
_diffrn_ambient_temperature 100(2)
_diffrn_detector_area_resol_mean 16
_diffrn_measured_fraction_theta_full 0.996
_diffrn_measured_fraction_theta_max 0.996
_diffrn_measurement_device '62mm x 62mm CCD camera on three-circle goniostat'
_diffrn_measurement_device_type 'Bruker SMART APEX II CCD'
_diffrn_measurement_method '\f scans and \w scans'
_diffrn_radiation_monochromator 'flat graphite crystal'
_diffrn_radiation_source 'fine-focus sealed tube'
_diffrn_radiation_type MoK\a
_diffrn_radiation_wavelength 0.71073
_diffrn_reflns_av_R_equivalents 0.0520
_diffrn_reflns_av_sigmaI/netI 0.0604
_diffrn_reflns_limit_h_max 16
_diffrn_reflns_limit_h_min -16
_diffrn_reflns_limit_k_max 10
_diffrn_reflns_limit_k_min -10
_diffrn_reflns_limit_l_max 18
_diffrn_reflns_limit_l_min -18
_diffrn_reflns_number 5934
_diffrn_reflns_theta_full 33.21
_diffrn_reflns_theta_max 33.21
_diffrn_reflns_theta_min 3.36
_exptl_absorpt_coefficient_mu 3.281
_exptl_absorpt_correction_T_max 0.6942
_exptl_absorpt_correction_T_min 0.5165
_exptl_absorpt_correction_type numerical
_exptl_absorpt_process_details 'SADABS (Sheldrick, 2008)'
_exptl_crystal_colour colourless
_exptl_crystal_density_diffrn 1.924
_exptl_crystal_density_method 'not measured'
_exptl_crystal_description block
_exptl_crystal_F_000 520
_exptl_crystal_size_max 0.23
_exptl_crystal_size_mid 0.18
_exptl_crystal_size_min 0.12
_refine_diff_density_max 0.575
_refine_diff_density_min -0.741
_refine_diff_density_rms 0.141
_refine_ls_extinction_method none
_refine_ls_goodness_of_fit_ref 1.022
_refine_ls_hydrogen_treatment mixed
_refine_ls_matrix_type full
_refine_ls_number_parameters 55
_refine_ls_number_reflns 1706
_refine_ls_number_restraints 0
_refine_ls_restrained_S_all 1.022
_refine_ls_R_factor_all 0.0527
_refine_ls_R_factor_gt 0.0352
_refine_ls_shift/su_max 0.000
_refine_ls_shift/su_mean 0.000
_refine_ls_structure_factor_coef Fsqd
_refine_ls_weighting_details 'calc w=1/[\s^2^(Fo^2^)+(0.0207P)^2^+0.0000P] where P=(Fo^2^+2Fc^2^)/3'
_refine_ls_weighting_scheme calc
_refine_ls_wR_factor_gt 0.0618
_refine_ls_wR_factor_ref 0.0678
_reflns_number_gt 1331
_reflns_number_total 1706
_reflns_threshold_expression >2sigma(I)
_cod_data_source_file c3ce40692j.txt
_cod_data_source_block 4
_cod_original_sg_symbol_H-M 'C 2/c'
_cod_database_code 7210311

loop_
_symmetry_equiv_pos_as_xyz
'x, y, z'
'-x, y, -z+1/2'
'x+1/2, y+1/2, z'
'-x+1/2, y+1/2, -z+1/2'
'-x, -y, -z'
'x, -y, z-1/2'
'-x+1/2, -y+1/2, -z'
'x+1/2, -y+1/2, z-1/2'

loop_
_atom_site_label
_atom_site_type_symbol
_atom_site_fract_x
_atom_site_fract_y
_atom_site_fract_z
_atom_site_U_iso_or_equiv
_atom_site_adp_type
_atom_site_occupancy
_atom_site_symmetry_multiplicity
_atom_site_calc_flag
_atom_site_refinement_flags
Cu1 Cu 0.5000 0.56911(6) 0.2500 0.01667(10) Uani 1 2 d S
Cl1 Cl 0.5000 0.89275(11) 0.2500 0.01344(14) Uani 1 2 d S
Cl2 Cl 0.39425(4) 0.36977(8) 0.35828(3) 0.01266(11) Uani 1 1 d .
N1 N 0.19380(13) 0.6933(3) 0.39299(11) 0.0106(3) Uani 1 1 d .
H1A H 0.1322(19) 0.695(4) 0.3393(17) 0.015(5) Uiso 1 1 d .
H1B H 0.243(2) 0.621(4) 0.3666(18) 0.021(6) Uiso 1 1 d .
C2 C 0.15069(15) 0.6071(3) 0.49511(14) 0.0129(4) Uani 1 1 d .
H2A H 0.1200 0.4704 0.4800 0.015 Uiso 1 1 calc R
H2B H 0.0819 0.6879 0.5178 0.015 Uiso 1 1 calc R
C6 C 0.25543(15) 0.6033(3) 0.58733(14) 0.0120(4) Uani 1 1 d .
H6A H 0.2251 0.5523 0.6556 0.014 Uiso 1 1 calc R
H6B H 0.3212 0.5133 0.5673 0.014 Uiso 1 1 calc R

loop_
_atom_site_aniso_label
_atom_site_aniso_U_11
_atom_site_aniso_U_22
_atom_site_aniso_U_33
_atom_site_aniso_U_23
_atom_site_aniso_U_13
_atom_site_aniso_U_12
Cu1 0.01653(15) 0.0102(2) 0.02149(17) 0.000 -0.00608(12) 0.000
Cl1 0.0152(2) 0.0094(4) 0.0154(3) 0.000 0.0003(2) 0.000
Cl2 0.01377(17) 0.0111(3) 0.01306(18) 0.00007(17) 0.00131(14) 0.00216(17)
N1 0.0123(6) 0.0099(10) 0.0092(6) -0.0010(6) -0.0008(5) 0.0016(6)
C2 0.0119(7) 0.0140(12) 0.0126(7) 0.0023(7) 0.0002(6) -0.0049(7)
C6 0.0133(7) 0.0116(11) 0.0110(7) 0.0031(7) 0.0002(6) 0.0001(7)

loop_
_atom_type_symbol
_atom_type_description
_atom_type_scat_dispersion_real
_atom_type_scat_dispersion_imag
_atom_type_scat_source
C C 0.0033 0.0016 'International Tables Vol C Tables 4.2.6.8 and 6.1.1.4'
H H 0.0000 0.0000 'International Tables Vol C Tables 4.2.6.8 and 6.1.1.4'
N N 0.0061 0.0033 'International Tables Vol C Tables 4.2.6.8 and 6.1.1.4'
Cl Cl 0.1484 0.1585 'International Tables Vol C Tables 4.2.6.8 and 6.1.1.4'
Cu Cu 0.3201 1.2651 'International Tables Vol C Tables 4.2.6.8 and 6.1.1.4'

loop_
_geom_angle_atom_site_label_1
_geom_angle_atom_site_label_2
_geom_angle_atom_site_label_3
_geom_angle
_geom_angle_site_symmetry_1
_geom_angle_site_symmetry_3
Cl1 Cu1 Cl2 126.036(15) . .
Cl1 Cu1 Cl2 126.035(15) . 2_655
Cl2 Cu1 Cl2 107.93(3) . 2_655
C6 N1 C2 111.61(14) 7_566 .
C6 N1 H1A 110.4(17) 7_566 .
C2 N1 H1A 109.7(14) . .
C6 N1 H1B 111.4(17) 7_566 .
C2 N1 H1B 112.0(17) . .
H1A N1 H1B 101(2) . .
N1 C2 C6 110.15(14) . .
N1 C2 H2A 109.6 . .
C6 C2 H2A 109.6 . .
N1 C2 H2B 109.6 . .
C6 C2 H2B 109.6 . .
H2A C2 H2B 108.1 . .
N1 C6 C2 110.03(16) 7_566 .
N1 C6 H6A 109.7 7_566 .
C2 C6 H6A 109.7 . .
N1 C6 H6B 109.7 7_566 .
C2 C6 H6B 109.7 . .
H6A C6 H6B 108.2 . .

loop_
_geom_bond_atom_site_label_1
_geom_bond_atom_site_label_2
_geom_bond_distance
_geom_bond_site_symmetry_2
_geom_bond_publ_flag
Cu1 Cl1 2.1792(9) . yes
Cu1 Cl2 2.2816(5) . yes
Cu1 Cl2 2.2816(5) 2_655 ?
N1 C6 1.487(3) 7_566 ?
N1 C2 1.495(2) . ?
N1 H1A 0.89(2) . ?
N1 H1B 0.82(3) . ?
C2 C6 1.515(2) . ?
C2 H2A 0.9900 . ?
C2 H2B 0.9900 . ?
C6 N1 1.487(3) 7_566 ?
C6 H6A 0.9900 . ?
C6 H6B 0.9900 . ?

loop_
_geom_hbond_atom_site_label_D
_geom_hbond_atom_site_label_H
_geom_hbond_atom_site_label_A
_geom_hbond_distance_DH
_geom_hbond_distance_HA
_geom_hbond_distance_DA
_geom_hbond_angle_DHA
_geom_hbond_site_symmetry_A
_geom_hbond_publ_flag
N1 H1A Cl1 0.89(2) 2.66(2) 3.2882(17) 129(2) 3_445 yes
N1 H1A Cl2 0.89(2) 2.67(2) 3.3293(15) 132.1(18) 4 yes
N1 H1A Cl2 0.89(2) 2.88(2) 3.4616(16) 124.2(16) 3_455 yes
N1 H1B Cl2 0.82(3) 2.37(3) 3.1483(18) 159(2) . yes
